data_7060162
loop_
_publ_author_name
'Chortani, Sarra'
'Othman, Mohamed'
'Lawson, Ata Martin'
'Romdhane, Anis'
'Ben Jannet, Hichem'
'Knorr, Michael'
'Brieger, Lukas'
'Strohmann, Carsten'
'Da\"ich, Adam'

_publ_section_title
;
 Aza-heterocyclic frameworks through intramolecular \p-system trapping of
 spiro-N-acyliminiums generated from isoindolinone
;
_journal_issue 5
_journal_name_full 'New Journal of Chemistry'
_journal_page_first 2393
_journal_page_last 2403
_journal_paper_doi 10.1039/D0NJ04052E
_journal_volume 45
_journal_year 2021
_chemical_formula_sum 'C28 H26 N2 O4'
_chemical_formula_weight 454.51
_space_group_IT_number 14
_space_group_name_Hall '-P 2ybc'
_space_group_name_H-M_alt 'P 1 21/c 1'
_symmetry_cell_setting monoclinic
_symmetry_space_group_name_H-M 'P 1 21/c 1'
_atom_sites_solution_hydrogens geom
_atom_sites_solution_primary direct
_atom_sites_solution_secondary difmap
_audit_creation_method SHELXL-97
_audit_update_record
;
2020-08-11 deposited with the CCDC.	2020-11-30 downloaded from the CCDC.
;
_cell_angle_alpha 90.00
_cell_angle_beta 94.14(3)
_cell_angle_gamma 90.00
_cell_formula_units_Z 4
_cell_length_a 8.4505(17)
_cell_length_b 19.920(4)
_cell_length_c 13.650(3)
_cell_measurement_reflns_used 20112
_cell_measurement_temperature 193(2)
_cell_measurement_theta_max 27.00
_cell_measurement_theta_min 2.53
_cell_volume 2291.8(8)
_computing_structure_refinement 'SHELXL-97 (Sheldrick, 1997)'
_diffrn_ambient_temperature 193(2)
_diffrn_measured_fraction_theta_full 0.955
_diffrn_measured_fraction_theta_max 0.995
_diffrn_measurement_device_type 'Bruker AXS SMART CCD area detector'
_diffrn_measurement_method 'phi and omega scans'
_diffrn_radiation_monochromator graphite
_diffrn_radiation_source 'fine-focus sealed tube'
_diffrn_radiation_type MoK\a
_diffrn_radiation_wavelength 0.71073
_diffrn_reflns_av_R_equivalents 0.0427
_diffrn_reflns_av_sigmaI/netI 0.0254
_diffrn_reflns_limit_h_max 10
_diffrn_reflns_limit_h_min -10
_diffrn_reflns_limit_k_max 25
_diffrn_reflns_limit_k_min -25
_diffrn_reflns_limit_l_max 17
_diffrn_reflns_limit_l_min -17
_diffrn_reflns_number 20461
_diffrn_reflns_theta_full 27.00
_diffrn_reflns_theta_max 27.00
_diffrn_reflns_theta_min 2.53
_exptl_absorpt_coefficient_mu 0.089
_exptl_absorpt_correction_T_max 0.965
_exptl_absorpt_correction_T_min 0.962
_exptl_absorpt_correction_type multi-scan
_exptl_absorpt_process_details 'SADABS (Krause et al., 2015)'
_exptl_crystal_density_diffrn 1.317
_exptl_crystal_density_method 'not measured'
_exptl_crystal_description block
_exptl_crystal_F_000 960
_exptl_crystal_size_max 0.42
_exptl_crystal_size_mid 0.40
_exptl_crystal_size_min 0.39
_refine_diff_density_max 0.134
_refine_diff_density_min -0.177
_refine_diff_density_rms 0.036
_refine_ls_extinction_method none
_refine_ls_goodness_of_fit_ref 1.067
_refine_ls_hydrogen_treatment mixed
_refine_ls_matrix_type full
_refine_ls_number_parameters 309
_refine_ls_number_reflns 4679
_refine_ls_number_restraints 0
_refine_ls_restrained_S_all 1.067
_refine_ls_R_factor_all 0.0549
_refine_ls_R_factor_gt 0.0466
_refine_ls_shift/su_max 0.001
_refine_ls_shift/su_mean 0.000
_refine_ls_structure_factor_coef Fsqd
_refine_ls_weighting_details 'calc w=1/[\s^2^(Fo^2^)+(0.0717P)^2^+0.3838P] where P=(Fo^2^+2Fc^2^)/3'
_refine_ls_weighting_scheme calc
_refine_ls_wR_factor_gt 0.1240
_refine_ls_wR_factor_ref 0.1308
_reflns_number_gt 3827
_reflns_number_total 4679
_reflns_threshold_expression >2sigma(I)
_cod_data_source_file d0nj04052e2.cif
_cod_data_source_block mk010707
_cod_depositor_comments
;
The following automatic conversions were performed:

data item '_symmetry_cell_setting' value 'Monoclinic' was changed to
'monoclinic' in accordance with the
/home/data/users/saulius/crontab/automatic-downloads/rss-feeds/RSC/lib/dictionaries/cif_core.dic
dictionary named 'cif_core.dic' version 2.4.2 last updated on
2011-04-26.

Automatic conversion script
Id: cif_fix_values 7556 2019-12-06 15:28:31Z antanas 

 Adding full bibliography for 7060161--7060162.cif.
;
_cod_original_cell_volume 2291.7(8)
_cod_original_sg_symbol_H-M P21/c
_cod_database_code 7060162

loop_
_symmetry_equiv_pos_as_xyz
'x, y, z'
'-x, y+1/2, -z+1/2'
'-x, -y, -z'
'x, -y-1/2, z-1/2'

loop_
_atom_site_label
_atom_site_type_symbol
_atom_site_fract_x
_atom_site_fract_y
_atom_site_fract_z
_atom_site_U_iso_or_equiv
_atom_site_adp_type
_atom_site_occupancy
_atom_site_symmetry_multiplicity
_atom_site_calc_flag
_atom_site_refinement_flags
_atom_site_disorder_assembly
_atom_site_disorder_group
C1 C 0.63205(18) 0.63735(8) 0.90895(13) 0.0522(4) Uani 1 1 d . . .
H1A H 0.6576 0.6716 0.8611 0.078 Uiso 1 1 calc R . .
H1B H 0.7000 0.5980 0.9020 0.078 Uiso 1 1 calc R . .
H1C H 0.6500 0.6556 0.9755 0.078 Uiso 1 1 calc R . .
C2 C 0.0244(2) 0.55168(8) 0.87849(15) 0.0601(4) Uani 1 1 d . . .
H2A H -0.0232 0.5640 0.9394 0.090 Uiso 1 1 calc R . .
H2B H 0.0272 0.5027 0.8725 0.090 Uiso 1 1 calc R . .
H2C H -0.0392 0.5706 0.8222 0.090 Uiso 1 1 calc R . .
C3 C 0.35909(16) 0.66749(6) 0.90116(9) 0.0381(3) Uani 1 1 d . . .
C4 C 0.20102(17) 0.64528(6) 0.89435(10) 0.0388(3) Uani 1 1 d . . .
C5 C 0.07958(17) 0.69109(7) 0.90429(10) 0.0417(3) Uani 1 1 d . . .
H5 H -0.0273 0.6760 0.8989 0.050 Uiso 1 1 calc R . .
C6 C 0.11167(17) 0.75937(7) 0.92218(10) 0.0400(3) Uani 1 1 d . . .
C7 C 0.26906(16) 0.78113(6) 0.92910(9) 0.0369(3) Uani 1 1 d . . .
C8 C 0.39151(16) 0.73482(6) 0.91749(9) 0.0375(3) Uani 1 1 d . . .
H8 H 0.4984 0.7499 0.9209 0.045 Uiso 1 1 calc R . .
C9 C -0.02309(18) 0.80737(7) 0.93730(11) 0.0456(3) Uani 1 1 d . . .
H9A H -0.0045 0.8286 1.0027 0.055 Uiso 1 1 calc R . .
H9B H -0.1230 0.7814 0.9373 0.055 Uiso 1 1 calc R . .
C10 C -0.04398(18) 0.86296(7) 0.85921(12) 0.0484(3) Uani 1 1 d . . .
H10A H -0.1173 0.8467 0.8045 0.058 Uiso 1 1 calc R . .
H10B H -0.0940 0.9024 0.8886 0.058 Uiso 1 1 calc R . .
C11 C 0.11786(19) 0.88910(7) 0.72070(11) 0.0457(3) Uani 1 1 d . . .
C12 C 0.27852(19) 0.91621(7) 0.70928(10) 0.0431(3) Uani 1 1 d . . .
C13 C 0.3537(2) 0.93159(7) 0.62447(11) 0.0525(4) Uani 1 1 d . . .
H13 H 0.3013 0.9252 0.5612 0.063 Uiso 1 1 calc R . .
C14 C 0.5071(2) 0.95646(8) 0.63527(12) 0.0548(4) Uani 1 1 d . . .
H14 H 0.5604 0.9676 0.5785 0.066 Uiso 1 1 calc R . .
C15 C 0.5842(2) 0.96533(8) 0.72781(12) 0.0516(4) Uani 1 1 d . . .
H15 H 0.6897 0.9822 0.7335 0.062 Uiso 1 1 calc R . .
C16 C 0.50850(19) 0.94977(7) 0.81232(11) 0.0454(3) Uani 1 1 d . . .
H16 H 0.5615 0.9554 0.8756 0.054 Uiso 1 1 calc R . .
C17 C 0.35396(17) 0.92585(6) 0.80207(10) 0.0397(3) Uani 1 1 d . . .
C18 C 0.24325(16) 0.90774(6) 0.87989(9) 0.0383(3) Uani 1 1 d . . .
C19 C 0.31531(17) 0.85308(6) 0.95303(9) 0.0374(3) Uani 1 1 d . . .
H19 H 0.4335 0.8564 0.9546 0.045 Uiso 1 1 calc R . .
C20 C 0.19824(18) 0.93706(7) 1.04913(10) 0.0424(3) Uani 1 1 d . . .
C21 C 0.20345(18) 0.96652(7) 0.94762(10) 0.0432(3) Uani 1 1 d . . .
H21A H 0.2858 1.0018 0.9471 0.052 Uiso 1 1 calc R . .
H21B H 0.0996 0.9865 0.9257 0.052 Uiso 1 1 calc R . .
C22 C 0.29877(19) 0.83536(8) 1.13841(10) 0.0483(3) Uani 1 1 d . . .
H22A H 0.2316 0.7946 1.1348 0.058 Uiso 1 1 calc R . .
H22B H 0.2712 0.8618 1.1962 0.058 Uiso 1 1 calc R . .
C23 C 0.47145(19) 0.81503(7) 1.15120(10) 0.0432(3) Uani 1 1 d . . .
C24 C 0.5147(2) 0.74783(8) 1.16207(11) 0.0507(4) Uani 1 1 d . . .
H24 H 0.4347 0.7144 1.1635 0.061 Uiso 1 1 calc R . .
C25 C 0.6731(2) 0.72912(8) 1.17085(12) 0.0580(4) Uani 1 1 d . . .
H25 H 0.7007 0.6831 1.1785 0.070 Uiso 1 1 calc R . .
C26 C 0.7907(2) 0.77684(9) 1.16853(12) 0.0587(4) Uani 1 1 d . . .
H26 H 0.8992 0.7638 1.1739 0.070 Uiso 1 1 calc R . .
C27 C 0.7497(2) 0.84422(9) 1.15828(12) 0.0571(4) Uani 1 1 d . . .
H27 H 0.8303 0.8774 1.1570 0.068 Uiso 1 1 calc R . .
C28 C 0.5912(2) 0.86305(8) 1.14997(11) 0.0496(4) Uani 1 1 d . . .
H28 H 0.5641 0.9092 1.1434 0.060 Uiso 1 1 calc R . .
N1 N 0.26592(15) 0.87542(6) 1.04908(8) 0.0421(3) Uani 1 1 d . . .
N2 N 0.10294(14) 0.88406(6) 0.81990(9) 0.0419(3) Uani 1 1 d . . .
O1 O 0.47039(12) 0.61825(5) 0.89196(8) 0.0469(3) Uani 1 1 d . . .
O2 O 0.18166(13) 0.57752(5) 0.88041(8) 0.0476(3) Uani 1 1 d . . .
O3 O 0.14455(14) 0.96442(6) 1.12058(8) 0.0539(3) Uani 1 1 d . . .
O4 O 0.01509(16) 0.87409(6) 0.65604(9) 0.0612(3) Uani 1 1 d . . .

loop_
_atom_site_aniso_label
_atom_site_aniso_U_11
_atom_site_aniso_U_22
_atom_site_aniso_U_33
_atom_site_aniso_U_23
_atom_site_aniso_U_13
_atom_site_aniso_U_12
C1 0.0351(8) 0.0521(8) 0.0697(10) -0.0027(7) 0.0064(7) 0.0075(6)
C2 0.0458(10) 0.0430(8) 0.0910(12) -0.0018(8) 0.0015(8) -0.0078(6)
C3 0.0361(7) 0.0376(6) 0.0410(6) -0.0008(5) 0.0056(5) 0.0049(5)
C4 0.0400(8) 0.0340(6) 0.0427(6) 0.0003(5) 0.0042(5) -0.0001(5)
C5 0.0346(8) 0.0402(7) 0.0507(7) 0.0032(5) 0.0050(6) -0.0008(5)
C6 0.0348(7) 0.0391(6) 0.0466(7) 0.0035(5) 0.0064(5) 0.0034(5)
C7 0.0354(7) 0.0362(6) 0.0396(6) 0.0016(5) 0.0051(5) 0.0029(5)
C8 0.0335(7) 0.0392(6) 0.0400(6) 0.0009(5) 0.0053(5) 0.0009(5)
C9 0.0355(8) 0.0430(7) 0.0591(8) 0.0008(6) 0.0080(6) 0.0044(5)
C10 0.0354(8) 0.0429(7) 0.0658(9) 0.0026(6) -0.0022(7) 0.0025(5)
C11 0.0513(9) 0.0355(6) 0.0485(7) -0.0010(5) -0.0085(6) 0.0017(6)
C12 0.0512(9) 0.0343(6) 0.0432(7) -0.0006(5) -0.0018(6) 0.0019(5)
C13 0.0713(11) 0.0437(7) 0.0421(7) 0.0010(6) 0.0007(7) 0.0006(7)
C14 0.0712(12) 0.0450(8) 0.0498(8) 0.0042(6) 0.0148(7) 0.0001(7)
C15 0.0514(10) 0.0472(8) 0.0572(8) 0.0029(6) 0.0104(7) -0.0040(6)
C16 0.0468(9) 0.0428(7) 0.0462(7) 0.0007(5) 0.0009(6) -0.0029(6)
C17 0.0436(8) 0.0328(6) 0.0422(7) -0.0005(5) 0.0007(6) 0.0006(5)
C18 0.0365(7) 0.0357(6) 0.0420(6) -0.0019(5) -0.0013(5) 0.0002(5)
C19 0.0353(7) 0.0373(6) 0.0396(6) -0.0009(5) 0.0025(5) 0.0026(5)
C20 0.0370(8) 0.0439(7) 0.0457(7) -0.0062(5) -0.0013(6) 0.0049(5)
C21 0.0438(8) 0.0367(6) 0.0488(7) -0.0027(5) 0.0018(6) 0.0048(5)
C22 0.0501(9) 0.0536(8) 0.0414(7) 0.0060(6) 0.0041(6) 0.0066(6)
C23 0.0485(9) 0.0440(7) 0.0369(6) 0.0022(5) 0.0019(6) 0.0047(6)
C24 0.0584(10) 0.0426(7) 0.0497(8) 0.0029(6) -0.0050(7) 0.0023(6)
C25 0.0650(11) 0.0511(8) 0.0561(9) 0.0005(7) -0.0075(8) 0.0153(7)
C26 0.0510(10) 0.0709(11) 0.0539(9) 0.0039(8) 0.0008(7) 0.0158(8)
C27 0.0520(10) 0.0632(10) 0.0557(9) 0.0064(7) 0.0020(7) -0.0026(7)
C28 0.0531(10) 0.0442(7) 0.0513(8) 0.0034(6) 0.0021(7) 0.0022(6)
N1 0.0439(7) 0.0428(6) 0.0395(6) -0.0010(4) 0.0023(5) 0.0078(5)
N2 0.0370(7) 0.0402(6) 0.0476(6) 0.0014(5) -0.0043(5) -0.0006(4)
O1 0.0366(6) 0.0399(5) 0.0648(6) -0.0041(4) 0.0080(5) 0.0065(4)
O2 0.0429(6) 0.0356(5) 0.0645(6) -0.0040(4) 0.0043(5) -0.0016(4)
O3 0.0549(7) 0.0582(6) 0.0485(6) -0.0110(5) 0.0025(5) 0.0146(5)
O4 0.0649(8) 0.0592(7) 0.0560(6) -0.0005(5) -0.0196(6) -0.0097(5)

loop_
_atom_type_symbol
_atom_type_description
_atom_type_scat_dispersion_real
_atom_type_scat_dispersion_imag
_atom_type_scat_source
C C 0.0033 0.0016 'International Tables Vol C Tables 4.2.6.8 and 6.1.1.4'
H H 0.0000 0.0000 'International Tables Vol C Tables 4.2.6.8 and 6.1.1.4'
N N 0.0061 0.0033 'International Tables Vol C Tables 4.2.6.8 and 6.1.1.4'
O O 0.0106 0.0060 'International Tables Vol C Tables 4.2.6.8 and 6.1.1.4'

loop_
_geom_angle_atom_site_label_1
_geom_angle_atom_site_label_2
_geom_angle_atom_site_label_3
_geom_angle
_geom_angle_site_symmetry_1
_geom_angle_site_symmetry_3
_geom_angle_publ_flag
O1 C3 C8 125.38(13) . . ?
O1 C3 C4 115.11(12) . . ?
C8 C3 C4 119.51(12) . . ?
O2 C4 C5 125.41(13) . . ?
O2 C4 C3 115.01(11) . . ?
C5 C4 C3 119.56(12) . . ?
C4 C5 C6 121.27(13) . . ?
C7 C6 C5 118.92(12) . . ?
C7 C6 C9 121.18(12) . . ?
C5 C6 C9 119.87(13) . . ?
C6 C7 C8 119.67(12) . . ?
C6 C7 C19 122.56(12) . . ?
C8 C7 C19 117.73(12) . . ?
C3 C8 C7 121.07(13) . . ?
C6 C9 C10 114.23(13) . . ?
N2 C10 C9 113.99(12) . . ?
O4 C11 N2 125.44(16) . . ?
O4 C11 C12 128.24(15) . . ?
N2 C11 C12 106.32(12) . . ?
C17 C12 C13 121.33(15) . . ?
C17 C12 C11 108.56(13) . . ?
C13 C12 C11 130.10(14) . . ?
C14 C13 C12 117.98(14) . . ?
C13 C14 C15 121.05(15) . . ?
C14 C15 C16 120.70(16) . . ?
C17 C16 C15 118.55(14) . . ?
C16 C17 C12 120.38(14) . . ?
C16 C17 C18 129.64(12) . . ?
C12 C17 C18 109.98(12) . . ?
N2 C18 C17 101.59(11) . . ?
N2 C18 C21 112.04(12) . . ?
C17 C18 C21 114.40(11) . . ?
N2 C18 C19 113.09(11) . . ?
C17 C18 C19 112.44(11) . . ?
C21 C18 C19 103.68(10) . . ?
N1 C19 C7 113.10(11) . . ?
N1 C19 C18 103.57(10) . . ?
C7 C19 C18 115.90(11) . . ?
O3 C20 N1 125.52(14) . . ?
O3 C20 C21 126.30(13) . . ?
N1 C20 C21 108.17(12) . . ?
C20 C21 C18 106.09(11) . . ?
N1 C22 C23 111.39(12) . . ?
C24 C23 C28 118.40(15) . . ?
C24 C23 C22 120.90(14) . . ?
C28 C23 C22 120.68(13) . . ?
C25 C24 C23 120.81(16) . . ?
C26 C25 C24 120.42(15) . . ?
C25 C26 C27 119.56(17) . . ?
C28 C27 C26 120.08(17) . . ?
C27 C28 C23 120.73(15) . . ?
C20 N1 C22 123.17(12) . . ?
C20 N1 C19 114.90(11) . . ?
C22 N1 C19 121.79(11) . . ?
C11 N2 C10 121.90(13) . . ?
C11 N2 C18 113.48(13) . . ?
C10 N2 C18 124.40(12) . . ?
C3 O1 C1 116.83(11) . . ?
C4 O2 C2 117.40(11) . . ?

loop_
_geom_bond_atom_site_label_1
_geom_bond_atom_site_label_2
_geom_bond_distance
_geom_bond_site_symmetry_2
_geom_bond_publ_flag
C1 O1 1.4209(18) . ?
C2 O2 1.4239(19) . ?
C3 O1 1.3709(16) . ?
C3 C8 1.3837(18) . ?
C3 C4 1.4038(19) . ?
C4 O2 1.3712(16) . ?
C4 C5 1.3872(19) . ?
C5 C6 1.4048(19) . ?
C6 C7 1.396(2) . ?
C6 C9 1.5125(19) . ?
C7 C8 1.4038(18) . ?
C7 C19 1.5150(18) . ?
C9 C10 1.538(2) . ?
C10 N2 1.450(2) . ?
C11 O4 1.2296(18) . ?
C11 N2 1.373(2) . ?
C11 C12 1.480(2) . ?
C12 C17 1.3895(19) . ?
C12 C13 1.394(2) . ?
C13 C14 1.386(3) . ?
C14 C15 1.390(2) . ?
C15 C16 1.394(2) . ?
C16 C17 1.388(2) . ?
C17 C18 1.509(2) . ?
C18 N2 1.4691(17) . ?
C18 C21 1.5439(18) . ?
C18 C19 1.5700(18) . ?
C19 N1 1.4730(17) . ?
C20 O3 1.2321(18) . ?
C20 N1 1.3546(18) . ?
C20 C21 1.508(2) . ?
C22 N1 1.4669(18) . ?
C22 C23 1.512(2) . ?
C23 C24 1.393(2) . ?
C23 C28 1.394(2) . ?
C24 C25 1.386(2) . ?
C25 C26 1.378(3) . ?
C26 C27 1.391(2) . ?
C27 C28 1.388(2) . ?
